data_7044279
loop_
_publ_author_name
'Pitto-Barry, Ana\"is'
'Lupan, Alexandru'
'Zegke, Markus'
'Swift, Thomas'
'Attia, Amr A. A.'
'Lord, Rianne M.'
'Barry, Nicolas P. E.'

_publ_section_title
;
 Pseudo electron-deficient organometallics: limited reactivity towards
 electron-donating ligands
;
_journal_name_full 'Dalton Trans.'
_journal_paper_doi 10.1039/C7DT02827J
_journal_year 2017
_chemical_formula_moiety 'C16 H16 Cl2 Os S2'
_chemical_formula_sum 'C16 H16 Cl2 Os S2'
_chemical_formula_weight 533.51
_space_group_crystal_system orthorhombic
_space_group_IT_number 61
_space_group_name_Hall '-P 2ac 2ab'
_space_group_name_H-M_alt 'P b c a'
_symmetry_space_group_name_Hall '-P 2ac 2ab'
_symmetry_space_group_name_H-M 'P b c a'
_atom_sites_solution_hydrogens geom
_atom_sites_solution_primary direct
_audit_creation_date 2017-08-29
_audit_creation_method
;
Olex2 1.2
(compiled 2017.08.10 svn.r3458 for OlexSys, GUI svn.r5381)
;
_audit_update_record
;
2017-08-29 deposited with the CCDC.
2017-09-01 downloaded from the CCDC.
;
_cell_angle_alpha 90
_cell_angle_beta 90
_cell_angle_gamma 90
_cell_formula_units_Z 8
_cell_length_a 13.0325(9)
_cell_length_b 15.8037(10)
_cell_length_c 16.5123(10)
_cell_measurement_reflns_used 9976
_cell_measurement_temperature 170(2)
_cell_measurement_theta_max 66.56
_cell_measurement_theta_min 2.68
_cell_volume 3400.9(4)
_computing_cell_refinement 'SAINT v8.34A (Bruker, 2013)'
_computing_data_collection 'Bruker SMART APEX2 (BRuker, 2012)'
_computing_data_reduction 'SAINT v8.34A (Bruker, 2013)'
_computing_molecular_graphics 'Olex2 (Dolomanov et al., 2009)'
_computing_publication_material 'Olex2 (Dolomanov et al., 2009)'
_computing_structure_refinement 'ShelXL (Sheldrick, 2015)'
_computing_structure_solution 'ShelXT (Sheldrick, 2015)'
_diffrn_ambient_temperature 170.0
_diffrn_measured_fraction_theta_full 0.993
_diffrn_measured_fraction_theta_max 0.993
_diffrn_measurement_device_type 'Bruker APEX-II CCD'
_diffrn_measurement_method '\f and \w scans'
_diffrn_radiation_type CuK\a
_diffrn_radiation_wavelength 1.54178
_diffrn_reflns_av_R_equivalents 0.0674
_diffrn_reflns_av_unetI/netI 0.0327
_diffrn_reflns_Laue_measured_fraction_full 0.993
_diffrn_reflns_Laue_measured_fraction_max 0.993
_diffrn_reflns_limit_h_max 14
_diffrn_reflns_limit_h_min -15
_diffrn_reflns_limit_k_max 18
_diffrn_reflns_limit_k_min -17
_diffrn_reflns_limit_l_max 19
_diffrn_reflns_limit_l_min -19
_diffrn_reflns_number 33857
_diffrn_reflns_point_group_measured_fraction_full 0.993
_diffrn_reflns_point_group_measured_fraction_max 0.993
_diffrn_reflns_theta_full 65.063
_diffrn_reflns_theta_max 65.063
_diffrn_reflns_theta_min 5.150
_diffrn_standards_number 0
_exptl_absorpt_coefficient_mu 19.258
_exptl_absorpt_correction_T_max 1.0000
_exptl_absorpt_correction_T_min 0.6070
_exptl_absorpt_correction_type multi-scan
_exptl_absorpt_process_details
;
SADABS-2012/1 (Bruker,2012) was used for absorption correction.
wR2(int) was 0.1356 before and 0.0965 after correction.
The Ratio of minimum to maximum transmission is 0.6070.
The \l/2 correction factor is 0.0015.
;
_exptl_crystal_colour 'clear light red'
_exptl_crystal_colour_lustre clear
_exptl_crystal_colour_modifier light
_exptl_crystal_colour_primary red
_exptl_crystal_density_diffrn 2.084
_exptl_crystal_description block
_exptl_crystal_F_000 2032
_exptl_crystal_size_max 0.39
_exptl_crystal_size_mid 0.341
_exptl_crystal_size_min 0.21
_refine_diff_density_max 2.252
_refine_diff_density_min -1.277
_refine_diff_density_rms 0.202
_refine_ls_extinction_method none
_refine_ls_goodness_of_fit_ref 1.208
_refine_ls_hydrogen_treatment constr
_refine_ls_matrix_type full
_refine_ls_number_parameters 193
_refine_ls_number_reflns 2874
_refine_ls_number_restraints 0
_refine_ls_restrained_S_all 1.208
_refine_ls_R_factor_all 0.0388
_refine_ls_R_factor_gt 0.0379
_refine_ls_shift/su_max 0.001
_refine_ls_shift/su_mean 0.000
_refine_ls_structure_factor_coef Fsqd
_refine_ls_weighting_details 'w=1/[\s^2^(Fo^2^)+(0.0465P)^2^+19.2419P] where P=(Fo^2^+2Fc^2^)/3'
_refine_ls_weighting_scheme calc
_refine_ls_wR_factor_gt 0.0980
_refine_ls_wR_factor_ref 0.0986
_reflns_Friedel_coverage 0.000
_reflns_number_gt 2803
_reflns_number_total 2874
_reflns_threshold_expression 'I > 2\s(I)'
_cod_data_source_file c7dt02827j2.cif
_cod_data_source_block compound6
_cod_database_code 7044279
_shelx_shelxl_version_number 2014/7
_shelx_space_group_comment
;
The symmetry employed for this shelxl refinement is uniquely defined
by the following loop, which should always be used as a source of
symmetry information in preference to the above space-group names.
They are only intended as comments.
;
_shelx_estimated_absorpt_t_max 0.107
_shelx_estimated_absorpt_t_min 0.050
_olex2_refinement_description
;
1. Fixed Uiso
 At 1.2 times of:
  All C(H) groups
 At 1.5 times of:
  All C(H,H,H) groups
2.a Ternary CH refined with riding coordinates:
 C14(H14)
2.b Aromatic/amide H refined with riding coordinates:
 C4(H4), C5(H5), C7(H7), C9(H9), C10(H10), C12(H12)
2.c Idealised Me refined as rotating group:
 C13(H13A,H13B,H13C), C15(H15A,H15B,H15C), C16(H16A,H16B,H16C)
;
_olex2_submission_special_instructions 'No special instructions were received'

loop_
_space_group_symop_operation_xyz
'x, y, z'
'-x+1/2, -y, z+1/2'
'-x, y+1/2, -z+1/2'
'x+1/2, -y+1/2, -z'
'-x, -y, -z'
'x-1/2, y, -z-1/2'
'x, -y-1/2, z-1/2'
'-x-1/2, y-1/2, z'

loop_
_atom_site_label
_atom_site_type_symbol
_atom_site_fract_x
_atom_site_fract_y
_atom_site_fract_z
_atom_site_U_iso_or_equiv
_atom_site_adp_type
_atom_site_occupancy
_atom_site_site_symmetry_order
_atom_site_calc_flag
_atom_site_refinement_flags_posn
Os1 Os 0.58968(2) 0.29497(2) 0.47619(2) 0.01299(14) Uani 1 1 d .
Cl1 Cl 0.44219(18) 0.06021(11) 0.27044(11) 0.0407(5) Uani 1 1 d .
Cl2 Cl 0.29528(14) 0.43519(12) 0.28949(11) 0.0394(4) Uani 1 1 d .
S1 S 0.55079(12) 0.18546(9) 0.39388(9) 0.0201(3) Uani 1 1 d .
S2 S 0.47212(11) 0.37183(9) 0.40792(9) 0.0196(3) Uani 1 1 d .
C1 C 0.4496(5) 0.2197(4) 0.3323(4) 0.0204(13) Uani 1 1 d .
C2 C 0.4164(5) 0.3040(4) 0.3373(4) 0.0191(13) Uani 1 1 d .
C3 C 0.3372(5) 0.3304(5) 0.2864(4) 0.0268(14) Uani 1 1 d .
C4 C 0.2876(5) 0.2752(5) 0.2334(4) 0.0305(15) Uani 1 1 d .
H4 H 0.2330 0.2943 0.2000 0.037 Uiso 1 1 calc R
C5 C 0.3201(6) 0.1917(5) 0.2307(4) 0.0342(17) Uani 1 1 d .
H5 H 0.2867 0.1530 0.1955 0.041 Uiso 1 1 calc R
C6 C 0.4004(6) 0.1641(5) 0.2786(4) 0.0292(16) Uani 1 1 d .
C7 C 0.7020(5) 0.2262(4) 0.5537(4) 0.0193(12) Uani 1 1 d .
H7 H 0.7272 0.1698 0.5547 0.023 Uiso 1 1 calc R
C8 C 0.6151(5) 0.2466(4) 0.5994(4) 0.0203(12) Uani 1 1 d .
C9 C 0.5851(5) 0.3336(4) 0.6040(4) 0.0215(14) Uani 1 1 d .
H9 H 0.5276 0.3490 0.6361 0.026 Uiso 1 1 calc R
C10 C 0.6398(5) 0.3972(4) 0.5611(4) 0.0206(13) Uani 1 1 d .
H10 H 0.6220 0.4550 0.5678 0.025 Uiso 1 1 calc R
C11 C 0.7213(5) 0.3743(4) 0.5082(4) 0.0180(12) Uani 1 1 d .
C12 C 0.7534(5) 0.2874(4) 0.5061(4) 0.0186(12) Uani 1 1 d .
H12 H 0.8093 0.2710 0.4727 0.022 Uiso 1 1 calc R
C13 C 0.5533(6) 0.1801(5) 0.6439(4) 0.0328(16) Uani 1 1 d .
H13A H 0.4812 0.1977 0.6464 0.049 Uiso 1 1 calc GR
H13B H 0.5802 0.1736 0.6990 0.049 Uiso 1 1 calc GR
H13C H 0.5584 0.1260 0.6152 0.049 Uiso 1 1 calc GR
C14 C 0.7794(5) 0.4385(4) 0.4567(4) 0.0252(14) Uani 1 1 d .
H14 H 0.8097 0.4078 0.4095 0.030 Uiso 1 1 calc R
C15 C 0.8674(6) 0.4741(5) 0.5071(6) 0.046(2) Uani 1 1 d .
H15A H 0.8397 0.5109 0.5496 0.068 Uiso 1 1 calc GR
H15B H 0.9134 0.5068 0.4721 0.068 Uiso 1 1 calc GR
H15C H 0.9056 0.4275 0.5320 0.068 Uiso 1 1 calc GR
C16 C 0.7128(6) 0.5096(5) 0.4240(5) 0.0391(19) Uani 1 1 d .
H16A H 0.6595 0.4860 0.3888 0.059 Uiso 1 1 calc GR
H16B H 0.7554 0.5490 0.3928 0.059 Uiso 1 1 calc GR
H16C H 0.6806 0.5398 0.4692 0.059 Uiso 1 1 calc GR

loop_
_atom_site_aniso_label
_atom_site_aniso_U_11
_atom_site_aniso_U_22
_atom_site_aniso_U_33
_atom_site_aniso_U_23
_atom_site_aniso_U_13
_atom_site_aniso_U_12
Os1 0.01679(19) 0.00682(19) 0.01536(19) -0.00104(8) -0.00005(9) 0.00026(8)
Cl1 0.0738(13) 0.0184(8) 0.0299(9) -0.0076(7) -0.0021(9) -0.0157(8)
Cl2 0.0368(9) 0.0419(10) 0.0396(9) -0.0024(8) -0.0139(7) 0.0137(8)
S1 0.0323(8) 0.0072(6) 0.0206(7) -0.0025(6) -0.0007(6) -0.0028(6)
S2 0.0218(7) 0.0135(7) 0.0236(7) -0.0052(6) -0.0072(6) 0.0047(5)
C1 0.025(3) 0.020(3) 0.016(3) -0.002(2) 0.003(3) -0.009(3)
C2 0.019(3) 0.023(3) 0.016(3) -0.001(2) 0.002(2) -0.005(2)
C3 0.020(3) 0.037(4) 0.023(3) -0.003(3) 0.002(3) -0.002(3)
C4 0.026(3) 0.045(4) 0.021(3) -0.003(3) -0.002(3) -0.007(3)
C5 0.038(4) 0.043(4) 0.021(3) -0.012(3) -0.003(3) -0.020(3)
C6 0.041(4) 0.023(4) 0.023(3) -0.006(3) 0.005(3) -0.014(3)
C7 0.025(3) 0.013(3) 0.020(3) -0.004(2) -0.003(3) 0.006(2)
C8 0.027(3) 0.018(3) 0.016(3) 0.004(2) -0.003(2) 0.000(3)
C9 0.030(3) 0.020(3) 0.014(3) -0.006(3) 0.000(2) 0.007(2)
C10 0.029(3) 0.009(3) 0.023(3) -0.005(2) -0.010(3) -0.003(2)
C11 0.021(3) 0.014(3) 0.020(3) 0.003(2) -0.009(2) 0.001(2)
C12 0.014(3) 0.019(3) 0.024(3) 0.001(2) -0.006(3) 0.003(2)
C13 0.038(4) 0.033(4) 0.028(4) 0.009(3) 0.009(3) -0.001(3)
C14 0.025(3) 0.017(3) 0.034(3) 0.008(3) -0.004(3) -0.007(3)
C15 0.035(4) 0.029(4) 0.073(6) 0.020(4) -0.024(4) -0.013(3)
C16 0.038(4) 0.028(4) 0.051(5) 0.021(4) -0.018(4) -0.007(3)

loop_
_atom_type_symbol
_atom_type_description
_atom_type_scat_dispersion_real
_atom_type_scat_dispersion_imag
_atom_type_scat_source
C C 0.0181 0.0091 'International Tables Vol C Tables 4.2.6.8 and 6.1.1.4'
H H 0.0000 0.0000 'International Tables Vol C Tables 4.2.6.8 and 6.1.1.4'
Cl Cl 0.3639 0.7018 'International Tables Vol C Tables 4.2.6.8 and 6.1.1.4'
Os Os -4.9801 6.2216 'International Tables Vol C Tables 4.2.6.8 and 6.1.1.4'
S S 0.3331 0.5567 'International Tables Vol C Tables 4.2.6.8 and 6.1.1.4'

loop_
_geom_angle_atom_site_label_1
_geom_angle_atom_site_label_2
_geom_angle_atom_site_label_3
_geom_angle
S2 Os1 S1 87.68(5)
C7 Os1 S1 96.87(16)
C7 Os1 S2 174.66(16)
C7 Os1 C10 78.5(2)
C8 Os1 S1 108.92(17)
C8 Os1 S2 138.75(17)
C8 Os1 C7 36.8(2)
C8 Os1 C10 68.1(2)
C9 Os1 S1 141.68(19)
C9 Os1 S2 108.16(17)
C9 Os1 C7 66.5(2)
C9 Os1 C8 38.0(3)
C9 Os1 C10 37.4(2)
C10 Os1 S1 175.14(17)
C10 Os1 S2 97.05(16)
C11 Os1 S1 139.46(17)
C11 Os1 S2 110.13(16)
C11 Os1 C7 68.0(2)
C11 Os1 C8 81.8(2)
C11 Os1 C9 68.3(2)
C11 Os1 C10 37.5(2)
C11 Os1 C12 38.2(2)
C12 Os1 S1 108.21(17)
C12 Os1 S2 143.34(17)
C12 Os1 C7 37.3(2)
C12 Os1 C8 68.0(2)
C12 Os1 C9 79.9(2)
C12 Os1 C10 67.3(2)
C1 S1 Os1 106.4(2)
C2 S2 Os1 106.6(2)
C2 C1 S1 119.4(5)
C6 C1 S1 121.2(5)
C6 C1 C2 119.4(6)
C1 C2 S2 119.7(5)
C3 C2 S2 121.9(5)
C3 C2 C1 118.4(6)
C2 C3 Cl2 119.8(5)
C4 C3 Cl2 117.9(6)
C4 C3 C2 122.3(7)
C3 C4 H4 120.9
C5 C4 C3 118.3(7)
C5 C4 H4 120.9
C4 C5 H5 119.6
C6 C5 C4 120.9(6)
C6 C5 H5 119.6
C1 C6 Cl1 119.9(6)
C5 C6 Cl1 119.5(5)
C5 C6 C1 120.6(7)
Os1 C7 H7 134.0
C8 C7 Os1 70.5(4)
C8 C7 H7 119.2
C8 C7 C12 121.7(6)
C12 C7 Os1 70.0(3)
C12 C7 H7 119.2
C7 C8 Os1 72.7(4)
C7 C8 C9 118.1(6)
C7 C8 C13 122.2(6)
C9 C8 Os1 70.9(3)
C9 C8 C13 119.6(6)
C13 C8 Os1 127.6(5)
Os1 C9 H9 129.1
C8 C9 Os1 71.1(3)
C8 C9 H9 119.5
C10 C9 Os1 72.8(3)
C10 C9 C8 121.0(6)
C10 C9 H9 119.5
Os1 C10 H10 134.2
C9 C10 Os1 69.8(3)
C9 C10 H10 120.0
C11 C10 Os1 69.5(3)
C11 C10 C9 120.1(5)
C11 C10 H10 120.0
C10 C11 Os1 73.1(3)
C10 C11 C12 118.4(6)
C10 C11 C14 123.0(6)
C12 C11 Os1 71.0(3)
C12 C11 C14 118.6(6)
C14 C11 Os1 129.5(4)
Os1 C12 H12 129.0
C7 C12 Os1 72.7(4)
C7 C12 C11 120.2(6)
C7 C12 H12 119.9
C11 C12 Os1 70.7(3)
C11 C12 H12 119.9
C8 C13 H13A 109.5
C8 C13 H13B 109.5
C8 C13 H13C 109.5
H13A C13 H13B 109.5
H13A C13 H13C 109.5
H13B C13 H13C 109.5
C11 C14 H14 107.9
C15 C14 C11 108.4(6)
C15 C14 H14 107.9
C16 C14 C11 114.0(6)
C16 C14 H14 107.9
C16 C14 C15 110.5(6)
C14 C15 H15A 109.5
C14 C15 H15B 109.5
C14 C15 H15C 109.5
H15A C15 H15B 109.5
H15A C15 H15C 109.5
H15B C15 H15C 109.5
C14 C16 H16A 109.5
C14 C16 H16B 109.5
C14 C16 H16C 109.5
H16A C16 H16B 109.5
H16A C16 H16C 109.5
H16B C16 H16C 109.5

loop_
_geom_bond_atom_site_label_1
_geom_bond_atom_site_label_2
_geom_bond_distance
Os1 S1 2.2582(14)
Os1 S2 2.2568(14)
Os1 C7 2.228(6)
Os1 C8 2.198(6)
Os1 C9 2.197(6)
Os1 C10 2.236(6)
Os1 C11 2.189(6)
Os1 C12 2.193(6)
Cl1 C6 1.735(8)
Cl2 C3 1.745(8)
S1 C1 1.751(7)
S2 C2 1.742(7)
C1 C2 1.404(9)
C1 C6 1.403(9)
C2 C3 1.396(10)
C3 C4 1.393(10)
C4 H4 0.9500
C4 C5 1.387(11)
C5 H5 0.9500
C5 C6 1.382(11)
C7 H7 0.9500
C7 C8 1.398(9)
C7 C12 1.414(9)
C8 C9 1.431(10)
C8 C13 1.515(9)
C9 H9 0.9500
C9 C10 1.422(9)
C10 H10 0.9500
C10 C11 1.421(9)
C11 C12 1.435(9)
C11 C14 1.525(9)
C12 H12 0.9500
C13 H13A 0.9800
C13 H13B 0.9800
C13 H13C 0.9800
C14 H14 1.0000
C14 C15 1.524(10)
C14 C16 1.519(9)
C15 H15A 0.9800
C15 H15B 0.9800
C15 H15C 0.9800
C16 H16A 0.9800
C16 H16B 0.9800
C16 H16C 0.9800
